data_7020053
loop_
_publ_author_name
'Ca\~nellas, Pablo'
'Bauz\'a, Antonio'
'Garc\'ia-Raso, Angel'
'Fiol, Juan J.'
'Dey\`a, Pere M'
'Molins, Elies'
'Mata, Ignasi'
'Frontera, Antonio'

_publ_section_title
;
 Synthesis, X-ray characterization and computational studies of Cu(ii)
 complexes of N-pyrazolyl pyrimidine.
;
_journal_issue 36
_journal_name_full 'Dalton transactions (Cambridge, England : 2003)'
_journal_page_first 11161
_journal_page_last 11169
_journal_paper_doi 10.1039/c2dt31162c
_journal_volume 41
_journal_year 2012
_chemical_compound_source 'synthesis as described'
_chemical_formula_moiety 'C14 H14 Cu1 N10 O7'
_chemical_formula_sum 'C14 H14 Cu N10 O7'
_chemical_formula_weight 497.89
_chemical_name_systematic
;
?
;
_space_group_IT_number 15
_symmetry_cell_setting monoclinic
_symmetry_Int_Tables_number 15
_symmetry_space_group_name_Hall '-C 2yc'
_symmetry_space_group_name_H-M 'C 1 2/c 1'
_atom_sites_solution_hydrogens geom
_atom_sites_solution_primary direct
_atom_sites_solution_secondary difmap
_audit_conform_dict_location ftp://ftp.iucr.org/pub/cif_core.dic
_audit_conform_dict_name cif_core.dic
_audit_conform_dict_version 2.4
_audit_creation_date 2012-05-24T19:37:15-00:00
_audit_creation_method 'WinGX routine CIF_UPDATE'
_cell_angle_alpha 90
_cell_angle_beta 135.21(3)
_cell_angle_gamma 90
_cell_formula_units_Z 4
_cell_length_a 20.563(3)
_cell_length_b 7.157(4)
_cell_length_c 18.260(3)
_cell_measurement_reflns_used 22
_cell_measurement_temperature 293(2)
_cell_measurement_theta_max 20
_cell_measurement_theta_min 11.5
_cell_measurement_wavelength 0.71073
_cell_volume 1893.2(15)
_computing_cell_refinement 'CAD4 Express (Enraf Nonius, 1994)'
_computing_data_collection 'CAD4 Express (Enraf Nonius, 1994)'
_computing_data_reduction 'XCAD4 (Harms & Wocadlo, 1995)'
_computing_molecular_graphics 'Ortep-3 for Windows (Farrugia, 1997)'
_computing_publication_material 'WinGX publication routines (Farrugia, 1999)'
_computing_structure_refinement 'SHELXL-97 (Sheldrick, 1997)'
_computing_structure_solution 'SIR2004 (Giacovazzo et al, 2004)'
_diffrn_ambient_temperature 293(2)
_diffrn_detector 'scintillation LiI'
_diffrn_detector_dtime 1.195
_diffrn_measured_fraction_theta_full 1
_diffrn_measured_fraction_theta_max 1
_diffrn_measurement_device '\k-geometry diffractometer'
_diffrn_measurement_device_type 'Enraf Nonius CAD4'
_diffrn_measurement_method 'non-profiled \w scans'
_diffrn_orient_matrix_type
;
x-axis points to radiation source
the matrix is specified in reciprocal space
;
_diffrn_orient_matrix_UB_11 0.083423
_diffrn_orient_matrix_UB_12 0.084498
_diffrn_orient_matrix_UB_13 0.052672
_diffrn_orient_matrix_UB_21 0.026035
_diffrn_orient_matrix_UB_22 -0.052299
_diffrn_orient_matrix_UB_23 0.054963
_diffrn_orient_matrix_UB_31 0.128918
_diffrn_orient_matrix_UB_32 0.000264
_diffrn_orient_matrix_UB_33 -0.015636
_diffrn_radiation_monochromator graphite
_diffrn_radiation_probe x-ray
_diffrn_radiation_type MoK\a
_diffrn_radiation_wavelength 0.71073
_diffrn_reflns_av_R_equivalents 0.0308
_diffrn_reflns_av_unetI/netI 0.0292
_diffrn_reflns_limit_h_max 25
_diffrn_reflns_limit_h_min -26
_diffrn_reflns_limit_k_max 9
_diffrn_reflns_limit_k_min -8
_diffrn_reflns_limit_l_max 23
_diffrn_reflns_limit_l_min -13
_diffrn_reflns_number 4108
_diffrn_reflns_theta_full 26.98
_diffrn_reflns_theta_max 26.98
_diffrn_reflns_theta_min 2.3
_diffrn_source 'Enraf Nonius FR590'
_diffrn_standards_decay_% 1
_diffrn_standards_interval_time 60
_diffrn_standards_number 2
_exptl_absorpt_coefficient_mu 1.22
_exptl_absorpt_correction_T_max 0.9314
_exptl_absorpt_correction_T_min 0.6722
_exptl_absorpt_correction_type gaussian
_exptl_absorpt_process_details
;
a grid of 8 x 8 x 8 = 512 sampling points was used
;
_exptl_crystal_colour blue
_exptl_crystal_density_diffrn 1.747
_exptl_crystal_density_method 'not measured'
_exptl_crystal_description prism
_exptl_crystal_F_000 1012
_exptl_crystal_size_max 0.5
_exptl_crystal_size_mid 0.5
_exptl_crystal_size_min 0.15
_refine_diff_density_max 0.633
_refine_diff_density_min -0.289
_refine_diff_density_rms 0.076
_refine_ls_extinction_method none
_refine_ls_goodness_of_fit_ref 1.118
_refine_ls_hydrogen_treatment mixed
_refine_ls_matrix_type full
_refine_ls_number_parameters 149
_refine_ls_number_reflns 2063
_refine_ls_number_restraints 1
_refine_ls_restrained_S_all 1.12
_refine_ls_R_factor_all 0.0508
_refine_ls_R_factor_gt 0.0382
_refine_ls_shift/su_max 0.005
_refine_ls_shift/su_mean 0
_refine_ls_structure_factor_coef Fsqd
_refine_ls_weighting_details 'calc w=1/[\s^2^(Fo^2^)+(0.0545P)^2^+1.5789P] where P=(Fo^2^+2Fc^2^)/3'
_refine_ls_weighting_scheme calc
_refine_ls_wR_factor_gt 0.0987
_refine_ls_wR_factor_ref 0.1041
_reflns_number_gt 1712
_reflns_number_total 2063
_reflns_threshold_expression >2sigma(I)
_cod_data_source_file c2dt31162c.txt
_cod_data_source_block new
_cod_original_cell_volume 1893.4(11)
_cod_original_sg_symbol_H-M 'C 2/c'
_cod_database_code 7020053

loop_
_symmetry_equiv_pos_as_xyz
'x, y, z'
'-x, y, -z+1/2'
'x+1/2, y+1/2, z'
'-x+1/2, y+1/2, -z+1/2'
'-x, -y, -z'
'x, -y, z-1/2'
'-x+1/2, -y+1/2, -z'
'x+1/2, -y+1/2, z-1/2'

loop_
_atom_site_label
_atom_site_type_symbol
_atom_site_fract_x
_atom_site_fract_y
_atom_site_fract_z
_atom_site_U_iso_or_equiv
_atom_site_adp_type
_atom_site_occupancy
_atom_site_symmetry_multiplicity
_atom_site_calc_flag
_atom_site_refinement_flags
C3 C 0.23817(18) 1.0040(4) 0.4999(2) 0.0433(6) Uani 1 1 d .
H3 H 0.1805 1.0265 0.4744 0.052 Uiso 1 1 calc R
C4 C 0.2626(2) 1.0282(4) 0.4480(2) 0.0452(6) Uani 1 1 d .
H4 H 0.225 1.0702 0.3801 0.054 Uiso 1 1 calc R
C5 C 0.35510(19) 0.9772(4) 0.5170(2) 0.0409(6) Uani 1 1 d .
H5 H 0.3897 0.9805 0.5018 0.049 Uiso 1 1 calc R
C7 C 0.32641(16) 0.8833(3) 0.6785(2) 0.0334(5) Uani 1 1 d .
C9 C 0.2685(2) 0.8188(4) 0.7419(3) 0.0496(7) Uani 1 1 d .
H9 H 0.2192 0.8157 0.7351 0.06 Uiso 1 1 calc R
C10 C 0.3520(2) 0.7532(4) 0.8317(2) 0.0436(6) Uani 1 1 d .
H10 H 0.3596 0.7055 0.8848 0.052 Uiso 1 1 calc R
C11 C 0.42427(18) 0.7603(4) 0.8409(2) 0.0389(6) Uani 1 1 d .
H11 H 0.4824 0.7193 0.9017 0.047 Uiso 1 1 calc R
N1 N 0.38722(14) 0.9232(3) 0.60751(16) 0.0354(5) Uani 1 1 d .
N2 N 0.31423(14) 0.9410(3) 0.59586(17) 0.0350(5) Uani 1 1 d .
N3 N 0.53246(17) 0.2801(3) 0.6240(2) 0.0472(6) Uani 1 1 d .
N6 N 0.41135(14) 0.8264(3) 0.76231(17) 0.0337(4) Uani 1 1 d .
N8 N 0.25391(16) 0.8876(4) 0.6628(2) 0.0469(6) Uani 1 1 d .
O1 O 0.5 0.5348(4) 0.75 0.0662(10) Uani 1 2 d SD
H1 H 0.489(3) 0.464(5) 0.779(3) 0.099 Uiso 1 1 d D
O2 O 0.46000(17) 0.3726(4) 0.5688(2) 0.0763(8) Uani 1 1 d .
O3 O 0.58773(18) 0.2904(4) 0.72016(19) 0.0715(7) Uani 1 1 d .
O4 O 0.54923(19) 0.1771(4) 0.5857(2) 0.0696(7) Uani 1 1 d .
Cu1 Cu 0.5 0.82563(6) 0.75 0.03371(16) Uani 1 2 d S

loop_
_atom_site_aniso_label
_atom_site_aniso_U_11
_atom_site_aniso_U_22
_atom_site_aniso_U_33
_atom_site_aniso_U_23
_atom_site_aniso_U_13
_atom_site_aniso_U_12
C3 0.0340(13) 0.0401(14) 0.0448(14) 0.0011(13) 0.0241(12) 0.0038(11)
C4 0.0462(15) 0.0466(16) 0.0341(13) 0.0072(12) 0.0255(12) 0.0043(12)
C5 0.0445(14) 0.0435(14) 0.0388(13) 0.0013(12) 0.0309(12) -0.0037(12)
C7 0.0315(12) 0.0304(11) 0.0414(13) -0.0046(10) 0.0269(11) -0.0015(10)
C9 0.0458(15) 0.0616(18) 0.0600(18) -0.0088(15) 0.0441(15) -0.0074(14)
C10 0.0528(16) 0.0471(14) 0.0493(16) -0.0034(14) 0.0427(15) -0.0054(13)
C11 0.0400(13) 0.0408(13) 0.0419(14) -0.0001(12) 0.0311(12) 0.0004(12)
N1 0.0302(10) 0.0409(12) 0.0359(11) 0.0015(9) 0.0238(9) -0.0009(9)
N2 0.0295(9) 0.0375(11) 0.0372(10) 0.0013(9) 0.0234(9) 0.0023(9)
N3 0.0445(13) 0.0443(14) 0.0529(15) -0.0135(11) 0.0346(13) -0.0095(11)
N6 0.0342(10) 0.0354(10) 0.0394(11) -0.0005(9) 0.0289(10) 0.0002(9)
N8 0.0374(12) 0.0589(14) 0.0537(14) -0.0016(12) 0.0355(12) 0.0017(11)
O1 0.111(3) 0.0373(16) 0.119(3) 0 0.105(3) 0
O2 0.0550(14) 0.0706(16) 0.0807(18) -0.0055(14) 0.0402(14) 0.0134(12)
O3 0.0585(14) 0.098(2) 0.0484(13) -0.0195(13) 0.0348(12) -0.0070(13)
O4 0.0740(16) 0.0755(16) 0.0671(15) -0.0140(13) 0.0528(14) 0.0071(13)
Cu1 0.0275(2) 0.0442(3) 0.0343(2) 0 0.0236(2) 0

loop_
_atom_type_symbol
_atom_type_description
_atom_type_scat_dispersion_real
_atom_type_scat_dispersion_imag
_atom_type_scat_source
C C 0.0033 0.0016 'International Tables Vol C Tables 4.2.6.8 and 6.1.1.4'
H H 0 0 'International Tables Vol C Tables 4.2.6.8 and 6.1.1.4'
N N 0.0061 0.0033 'International Tables Vol C Tables 4.2.6.8 and 6.1.1.4'
O O 0.0106 0.006 'International Tables Vol C Tables 4.2.6.8 and 6.1.1.4'
Cu Cu 0.3201 1.2651 'International Tables Vol C Tables 4.2.6.8 and 6.1.1.4'

loop_
_exptl_crystal_face_index_h
_exptl_crystal_face_index_k
_exptl_crystal_face_index_l
_exptl_crystal_face_perp_dist
1 -1 0 0.3
-1 1 0 0.3
2 0 -1 0.3
-2 0 1 0.3
0 0 1 0.06
0 0 -1 0.06

loop_
_geom_angle_atom_site_label_1
_geom_angle_atom_site_label_2
_geom_angle_atom_site_label_3
_geom_angle
_geom_angle_site_symmetry_1
_geom_angle_site_symmetry_3
N2 C3 C4 106.6(2) . .
N2 C3 H3 126.7 . .
C4 C3 H3 126.7 . .
C3 C4 C5 106.2(2) . .
C3 C4 H4 126.9 . .
C5 C4 H4 126.9 . .
N1 C5 C4 110.8(2) . .
N1 C5 H5 124.6 . .
C4 C5 H5 124.6 . .
N8 C7 N6 128.6(3) . .
N8 C7 N2 116.9(2) . .
N6 C7 N2 114.5(2) . .
N8 C9 C10 123.4(3) . .
N8 C9 H9 118.3 . .
C10 C9 H9 118.3 . .
C9 C10 C11 117.6(3) . .
C9 C10 H10 121.2 . .
C11 C10 H10 121.2 . .
N6 C11 C10 120.3(3) . .
N6 C11 H11 119.8 . .
C10 C11 H11 119.8 . .
C5 N1 N2 105.0(2) . .
C5 N1 Cu1 143.70(18) . .
N2 N1 Cu1 111.34(16) . .
C3 N2 N1 111.5(2) . .
C3 N2 C7 130.6(2) . .
N1 N2 C7 117.9(2) . .
O4 N3 O2 121.3(3) . .
O4 N3 O3 119.8(3) . .
O2 N3 O3 118.8(3) . .
C7 N6 C11 116.0(2) . .
C7 N6 Cu1 115.59(17) . .
C11 N6 Cu1 128.04(18) . .
C7 N8 C9 114.0(2) . .
Cu1 O1 H1 125(3) . .
N6 Cu1 N6 179.68(12) . 2_656
N6 Cu1 N1 99.22(9) . 2_656
N6 Cu1 N1 80.67(9) 2_656 2_656
N6 Cu1 N1 80.67(9) . .
N6 Cu1 N1 99.22(9) 2_656 .
N1 Cu1 N1 139.49(13) 2_656 .
N6 Cu1 O1 90.16(6) . .
N6 Cu1 O1 90.16(6) 2_656 .
N1 Cu1 O1 110.26(7) 2_656 .
N1 Cu1 O1 110.26(7) . .

loop_
_geom_bond_atom_site_label_1
_geom_bond_atom_site_label_2
_geom_bond_distance
_geom_bond_site_symmetry_2
C3 N2 1.353(3) .
C3 C4 1.363(4) .
C3 H3 0.93 .
C4 C5 1.392(4) .
C4 H4 0.93 .
C5 N1 1.330(3) .
C5 H5 0.93 .
C7 N8 1.304(3) .
C7 N6 1.329(3) .
C7 N2 1.405(3) .
C9 N8 1.342(4) .
C9 C10 1.363(5) .
C9 H9 0.93 .
C10 C11 1.374(4) .
C10 H10 0.93 .
C11 N6 1.346(3) .
C11 H11 0.93 .
N1 N2 1.364(3) .
N1 Cu1 2.018(2) .
N3 O4 1.222(3) .
N3 O2 1.242(4) .
N3 O3 1.244(3) .
N6 Cu1 1.989(2) .
O1 Cu1 2.081(3) .
O1 H1 0.873(19) .
Cu1 N6 1.989(2) 2_656
Cu1 N1 2.018(2) 2_656
